data_2017232
loop_
_publ_author_name
'Ramos, Ana I.'
'Braga, Susana S.'
'Almeida Paz, Filipe A.'

_publ_section_title
;
 Triclosan
;
_journal_coeditor_code FG3111
_journal_issue 8
_journal_name_full 'Acta Crystallographica Section C'
_journal_page_first o404
_journal_page_last o405
_journal_paper_doi 10.1107/S0108270109026511
_journal_volume 65
_journal_year 2009
_chemical_formula_iupac 'C12 H7 Cl3 O2'
_chemical_formula_moiety 'C12 H7 Cl3 O2'
_chemical_formula_sum 'C12 H7 Cl3 O2'
_chemical_formula_weight 289.53
_chemical_name_common Triclosan
_chemical_name_systematic
;
5-chloro-2-(2,4-dichlorophenoxy)phenol
;
_space_group_IT_number 144
_symmetry_cell_setting trigonal
_symmetry_space_group_name_Hall 'P 31'
_symmetry_space_group_name_H-M 'P 31'
_atom_sites_solution_hydrogens geom
_atom_sites_solution_primary direct
_atom_sites_solution_secondary difmap
_cell_angle_alpha 90.00
_cell_angle_beta 90.00
_cell_angle_gamma 120.00
_cell_formula_units_Z 3
_cell_length_a 12.52250(10)
_cell_length_b 12.52250(10)
_cell_length_c 6.68090(10)
_cell_measurement_reflns_used 9906
_cell_measurement_temperature 150(2)
_cell_measurement_theta_max 32.55
_cell_measurement_theta_min 3.25
_cell_volume 907.293(17)
_computing_cell_refinement 'APEX2 (Bruker, 2006)'
_computing_data_collection 'APEX2 (Bruker, 2006)'
_computing_data_reduction 'SAINT-Plus (Bruker, 2005)'
_computing_molecular_graphics 'DIAMOND (Brandenburg, 2009)'
_computing_publication_material 'SHELXTL (Sheldrick, 2008)'
_computing_structure_refinement 'SHELXTL (Sheldrick, 2008)'
_computing_structure_solution 'SHELXTL (Sheldrick, 2008)'
_diffrn_ambient_temperature 150(2)
_diffrn_measured_fraction_theta_full 0.998
_diffrn_measured_fraction_theta_max 0.998
_diffrn_measurement_device_type 'Bruker APEXII X8 KappaCCD'
_diffrn_measurement_method \w/\f
_diffrn_radiation_monochromator graphite
_diffrn_radiation_source 'fine-focus sealed tube'
_diffrn_radiation_type MoK\a
_diffrn_radiation_wavelength 0.71073
_diffrn_reflns_av_R_equivalents 0.0442
_diffrn_reflns_av_sigmaI/netI 0.0505
_diffrn_reflns_limit_h_max 20
_diffrn_reflns_limit_h_min -19
_diffrn_reflns_limit_k_max 20
_diffrn_reflns_limit_k_min -20
_diffrn_reflns_limit_l_max 11
_diffrn_reflns_limit_l_min -11
_diffrn_reflns_number 35385
_diffrn_reflns_theta_full 36.31
_diffrn_reflns_theta_max 36.31
_diffrn_reflns_theta_min 3.58
_exptl_absorpt_coefficient_mu 0.741
_exptl_absorpt_correction_T_max 0.9569
_exptl_absorpt_correction_T_min 0.8539
_exptl_absorpt_correction_type multi-scan
_exptl_absorpt_process_details '(SADABS; Sheldrick, 1998)'
_exptl_crystal_colour colourless
_exptl_crystal_density_diffrn 1.590
_exptl_crystal_density_method 'not measured'
_exptl_crystal_description needle
_exptl_crystal_F_000 438
_exptl_crystal_size_max 0.22
_exptl_crystal_size_mid 0.08
_exptl_crystal_size_min 0.06
_refine_diff_density_max 0.379
_refine_diff_density_min -0.276
_refine_ls_abs_structure_details 'Flack (1983), with 2729 estimated Friedel pairs'
_refine_ls_abs_structure_Flack -0.02(3)
_refine_ls_extinction_method none
_refine_ls_goodness_of_fit_ref 1.029
_refine_ls_hydrogen_treatment constr
_refine_ls_matrix_type full
_refine_ls_number_parameters 155
_refine_ls_number_reflns 5670
_refine_ls_number_restraints 1
_refine_ls_restrained_S_all 1.029
_refine_ls_R_factor_all 0.0623
_refine_ls_R_factor_gt 0.0374
_refine_ls_shift/su_max 0.000
_refine_ls_shift/su_mean 0.000
_refine_ls_structure_factor_coef Fsqd
_refine_ls_weighting_details 'calc w = 1/[\s^2^(Fo^2^)+(0.0300P)^2^+0.0459P] where P=(Fo^2^+2Fc^2^)/3'
_refine_ls_weighting_scheme calc
_refine_ls_wR_factor_gt 0.0637
_refine_ls_wR_factor_ref 0.0698
_reflns_number_gt 4382
_reflns_number_total 5670
_reflns_threshold_expression I>2\s(I)
_cod_data_source_file fg3111.cif
_cod_data_source_block I
_cod_database_code 2017232
_cod_database_fobs_code 2017232

loop_
_symmetry_equiv_pos_as_xyz
'x, y, z'
'-y, x-y, z+1/3'
'-x+y, -x, z+2/3'

loop_
_atom_site_type_symbol
_atom_site_label
_atom_site_fract_x
_atom_site_fract_y
_atom_site_fract_z
_atom_site_U_iso_or_equiv
_atom_site_adp_type
_atom_site_calc_flag
_atom_site_refinement_flags
_atom_site_occupancy
_atom_site_disorder_assembly
_atom_site_disorder_group
C C1 0.13930(12) 0.20835(12) 0.8248(2) 0.0142(2) Uani d . 1 . .
C C2 0.21766(13) 0.27043(13) 0.6665(2) 0.0169(3) Uani d . 1 . .
C C3 0.28032(14) 0.39805(14) 0.6578(2) 0.0237(3) Uani d . 1 . .
H H3 0.3315 0.4393 0.5462 0.028 Uiso calc R 1 . .
C C4 0.26835(15) 0.46577(14) 0.8121(2) 0.0252(3) Uani d . 1 . .
H H4 0.3104 0.5533 0.8071 0.030 Uiso calc R 1 . .
C C5 0.19371(13) 0.40282(13) 0.9731(2) 0.0197(3) Uani d . 1 . .
C C6 0.12885(13) 0.27524(13) 0.9825(2) 0.0171(3) Uani d . 1 . .
H H6 0.0781 0.2341 1.0945 0.021 Uiso calc R 1 . .
O O1 0.07514(9) 0.08182(9) 0.81936(14) 0.01613(19) Uani d . 1 . .
H H1 0.0217 0.0549 0.9103 0.024 Uiso calc R 1 . .
Cl Cl5 0.18177(4) 0.48547(4) 1.17285(6) 0.03084(10) Uani d . 1 . .
O O1' 0.22597(9) 0.20292(9) 0.50694(14) 0.0185(2) Uani d . 1 . .
C C1' 0.31738(12) 0.17225(12) 0.5162(2) 0.0164(2) Uani d . 1 . .
C C2' 0.32767(13) 0.10907(13) 0.3522(2) 0.0163(3) Uani d . 1 . .
C C3' 0.41482(14) 0.07173(14) 0.3475(2) 0.0200(3) Uani d . 1 . .
H H3' 0.4211 0.0287 0.2351 0.024 Uiso calc R 1 . .
C C4' 0.49253(13) 0.09872(15) 0.5104(2) 0.0228(3) Uani d . 1 . .
C C5' 0.48531(14) 0.16287(16) 0.6735(2) 0.0246(3) Uani d . 1 . .
H H5' 0.5404 0.1821 0.7830 0.030 Uiso calc R 1 . .
C C6' 0.39716(13) 0.19884(14) 0.6762(2) 0.0222(3) Uani d . 1 . .
H H6' 0.3914 0.2421 0.7886 0.027 Uiso calc R 1 . .
Cl Cl2' 0.23162(3) 0.07755(3) 0.14807(5) 0.01930(7) Uani d . 1 . .
Cl Cl4' 0.60016(4) 0.04946(4) 0.50482(6) 0.03456(11) Uani d . 1 . .

loop_
_atom_site_aniso_label
_atom_site_aniso_U_11
_atom_site_aniso_U_22
_atom_site_aniso_U_33
_atom_site_aniso_U_12
_atom_site_aniso_U_13
_atom_site_aniso_U_23
C1 0.0142(6) 0.0150(6) 0.0146(6) 0.0081(5) -0.0018(5) -0.0001(5)
C2 0.0174(6) 0.0190(6) 0.0150(6) 0.0097(5) 0.0000(5) -0.0010(5)
C3 0.0231(7) 0.0203(7) 0.0225(8) 0.0069(6) 0.0045(6) 0.0020(6)
C4 0.0295(8) 0.0149(6) 0.0268(8) 0.0080(6) 0.0000(6) -0.0005(6)
C5 0.0238(7) 0.0200(7) 0.0185(7) 0.0135(6) -0.0029(5) -0.0045(5)
C6 0.0182(6) 0.0201(6) 0.0149(6) 0.0111(5) 0.0015(5) 0.0001(5)
Cl5 0.0411(2) 0.02597(19) 0.0295(2) 0.01984(17) 0.00034(17) -0.00977(16)
O1 0.0175(5) 0.0146(4) 0.0147(5) 0.0068(4) 0.0015(3) 0.0001(4)
O1' 0.0184(5) 0.0238(5) 0.0146(5) 0.0117(4) 0.0011(4) -0.0027(4)
C1' 0.0151(6) 0.0163(6) 0.0162(6) 0.0068(5) 0.0021(5) 0.0017(5)
C2' 0.0164(6) 0.0180(6) 0.0127(6) 0.0072(5) -0.0005(5) 0.0005(5)
C3' 0.0231(7) 0.0228(7) 0.0161(7) 0.0130(6) 0.0012(5) -0.0002(5)
C4' 0.0207(7) 0.0290(8) 0.0232(7) 0.0159(6) -0.0009(6) 0.0007(6)
C5' 0.0227(7) 0.0336(8) 0.0177(7) 0.0141(7) -0.0047(6) -0.0015(6)
C6' 0.0233(7) 0.0251(7) 0.0161(7) 0.0104(6) -0.0007(5) -0.0030(6)
Cl2' 0.02057(15) 0.02406(17) 0.01361(14) 0.01141(14) -0.00251(12) -0.00153(12)
Cl4' 0.0334(2) 0.0527(3) 0.0324(2) 0.0326(2) -0.00715(17) -0.00585(19)

loop_
_atom_type_symbol
_atom_type_description
_atom_type_scat_dispersion_real
_atom_type_scat_dispersion_imag
_atom_type_scat_source
C C 0.0033 0.0016 'International Tables Vol C Tables 4.2.6.8 and 6.1.1.4'
H H 0.0000 0.0000 'International Tables Vol C Tables 4.2.6.8 and 6.1.1.4'
O O 0.0106 0.0060 'International Tables Vol C Tables 4.2.6.8 and 6.1.1.4'
Cl Cl 0.1484 0.1585 'International Tables Vol C Tables 4.2.6.8 and 6.1.1.4'

loop_
_geom_angle_atom_site_label_1
_geom_angle_atom_site_label_2
_geom_angle_atom_site_label_3
_geom_angle_site_symmetry_1
_geom_angle_site_symmetry_3
_geom_angle
_geom_angle_publ_flag
C1' O1' C2 . . 117.26(10) no
C1 O1 H1 . . 109.5 no
C3' C2' C1' . . 121.42(13) no
C3' C2' Cl2' . . 118.69(11) no
C1' C2' Cl2' . . 119.88(10) no
C4' C3' C2' . . 118.38(13) no
C4' C3' H3' . . 120.8 no
C2' C3' H3' . . 120.8 no
C5' C4' C3' . . 121.27(14) no
C5' C4' Cl4' . . 120.65(12) no
C3' C4' Cl4' . . 118.08(12) no
C4' C5' C6' . . 119.53(14) no
C4' C5' H5' . . 120.2 no
C6' C5' H5' . . 120.2 no
C1' C6' C5' . . 120.55(14) no
C1' C6' H6' . . 119.7 no
C5' C6' H6' . . 119.7 no
O1' C1' C6' . . 124.54(12) no
O1' C1' C2' . . 116.62(12) no
C6' C1' C2' . . 118.84(12) no
O1 C1 C2 . . 117.92(11) no
O1 C1 C6 . . 122.55(12) no
C2 C1 C6 . . 119.53(12) no
C3 C2 C1 . . 120.82(13) no
C3 C2 O1' . . 119.73(13) no
C1 C2 O1' . . 119.28(12) no
C2 C3 C4 . . 120.08(14) no
C2 C3 H3 . . 120.0 no
C4 C3 H3 . . 120.0 no
C5 C4 C3 . . 118.50(13) no
C5 C4 H4 . . 120.7 no
C3 C4 H4 . . 120.7 no
C4 C5 C6 . . 122.12(13) no
C4 C5 Cl5 . . 119.45(11) no
C6 C5 Cl5 . . 118.43(11) no
C5 C6 C1 . . 118.86(13) no
C5 C6 H6 . . 120.6 no
C1 C6 H6 . . 120.6 no

loop_
_geom_bond_atom_site_label_1
_geom_bond_atom_site_label_2
_geom_bond_site_symmetry_2
_geom_bond_distance
_geom_bond_publ_flag
Cl2' C2' . 1.7287(14) no
Cl4' C4' . 1.7407(15) no
Cl5 C5 . 1.7405(15) no
O1' C1' . 1.3789(17) no
O1' C2 . 1.3961(17) no
O1 C1 . 1.3727(16) no
O1 H1 . 0.8400 no
C2' C3' . 1.386(2) no
C2' C1' . 1.3943(19) no
C3' C4' . 1.385(2) no
C3' H3' . 0.9500 no
C4' C5' . 1.383(2) no
C5' C6' . 1.385(2) no
C5' H5' . 0.9500 no
C6' C1' . 1.385(2) no
C6' H6' . 0.9500 no
C1 C2 . 1.387(2) no
C1 C6 . 1.392(2) no
C2 C3 . 1.385(2) no
C3 C4 . 1.390(2) no
C3 H3 . 0.9500 no
C4 C5 . 1.384(2) no
C4 H4 . 0.9500 no
C5 C6 . 1.385(2) no
C6 H6 . 0.9500 no

loop_
_geom_hbond_atom_site_label_D
_geom_hbond_atom_site_label_H
_geom_hbond_atom_site_label_A
_geom_hbond_site_symmetry_A
_geom_hbond_distance_DH
_geom_hbond_distance_HA
_geom_hbond_distance_DA
_geom_hbond_angle_DHA
O1 H1 O1 2 0.84 1.97 2.8058(10) 171

loop_
_geom_torsion_atom_site_label_1
_geom_torsion_atom_site_label_2
_geom_torsion_atom_site_label_3
_geom_torsion_atom_site_label_4
_geom_torsion_site_symmetry_1
_geom_torsion_site_symmetry_2
_geom_torsion_site_symmetry_3
_geom_torsion_site_symmetry_4
_geom_torsion
_geom_torsion_publ_flag
C1' C2' C3' C4' . . . . 0.0(2) no
Cl2' C2' C3' C4' . . . . 179.16(11) no
C2' C3' C4' C5' . . . . -0.9(2) no
C2' C3' C4' Cl4' . . . . 179.05(11) no
C3' C4' C5' C6' . . . . 1.3(2) no
Cl4' C4' C5' C6' . . . . -178.67(12) no
C4' C5' C6' C1' . . . . -0.7(2) no
C2 O1' C1' C6' . . . . 3.11(19) no
C2 O1' C1' C2' . . . . -177.55(12) no
C5' C6' C1' O1' . . . . 179.10(13) no
C5' C6' C1' C2' . . . . -0.2(2) no
C3' C2' C1' O1' . . . . -178.78(13) no
Cl2' C2' C1' O1' . . . . 2.03(17) no
C3' C2' C1' C6' . . . . 0.6(2) no
Cl2' C2' C1' C6' . . . . -178.59(11) no
O1 C1 C2 C3 . . . . 176.72(13) no
C6 C1 C2 C3 . . . . -3.6(2) no
O1 C1 C2 O1' . . . . 1.58(18) no
C6 C1 C2 O1' . . . . -178.77(12) no
C1' O1' C2 C3 . . . . 91.92(15) no
C1' O1' C2 C1 . . . . -92.88(15) no
C1 C2 C3 C4 . . . . 2.1(2) no
O1' C2 C3 C4 . . . . 177.26(14) no
C2 C3 C4 C5 . . . . 0.4(2) no
C3 C4 C5 C6 . . . . -1.6(2) no
C3 C4 C5 Cl5 . . . . 177.53(12) no
C4 C5 C6 C1 . . . . 0.1(2) no
Cl5 C5 C6 C1 . . . . -179.02(11) no
O1 C1 C6 C5 . . . . -177.86(12) no
C2 C1 C6 C5 . . . . 2.50(19) no

loop_
_cod_related_entry_id
_cod_related_entry_database
_cod_related_entry_code
1 ChemSpider 5363
